data_2233341
loop_
_publ_author_name
'Wang, Yao'
'Lin, Hui-Hui'
'Cao, Sheng-Li'

_publ_section_title
;
 2-(5-Fluoro-2,3-dioxoindolin-1-yl)ethyl
 4-methylpiperazine-1-carbodithioate
;
_journal_coeditor_code ZL2432
_journal_issue 1
_journal_name_full 'Acta Crystallographica Section E'
_journal_page_first o94
_journal_page_last o95
_journal_paper_doi 10.1107/S1600536811052494
_journal_volume 68
_journal_year 2012
_chemical_formula_iupac 'C16 H18 F N3 O2 S2'
_chemical_formula_moiety 'C16 H18 F N3 O2 S2'
_chemical_formula_sum 'C16 H18 F N3 O2 S2'
_chemical_formula_weight 367.45
_chemical_name_systematic
;
2-(5-Fluoro-2,3-dioxoindolin-1-yl)ethyl 4-methylpiperazine-1-carbodithioate
;
_space_group_IT_number 14
_symmetry_cell_setting monoclinic
_symmetry_space_group_name_Hall '-P 2yn'
_symmetry_space_group_name_H-M 'P 1 21/n 1'
_atom_sites_solution_hydrogens geom
_atom_sites_solution_primary direct
_atom_sites_solution_secondary difmap
_audit_creation_method SHELXL97
_cell_angle_alpha 90.00
_cell_angle_beta 106.656(3)
_cell_angle_gamma 90.00
_cell_formula_units_Z 4
_cell_length_a 10.0258(4)
_cell_length_b 15.9925(6)
_cell_length_c 11.0016(5)
_cell_measurement_reflns_used 222
_cell_measurement_temperature 296(2)
_cell_measurement_theta_max 27.55
_cell_measurement_theta_min 2.31
_cell_volume 1689.96(12)
_computing_cell_refinement 'APEX2 and SAINT (Bruker, 2007)'
_computing_data_collection 'APEX2 (Bruker, 2007)'
_computing_data_reduction 'SAINT (Bruker, 2007)'
_computing_molecular_graphics 'SHELXTL (Sheldrick, 2008)'
_computing_publication_material 'SHELXTL (Sheldrick, 2008) and PLATON (Spek, 2009)'
_computing_structure_refinement 'SHELXL97 (Sheldrick, 2008)'
_computing_structure_solution 'SHELXS97 (Sheldrick, 2008)'
_diffrn_ambient_temperature 296(2)
_diffrn_measured_fraction_theta_full 0.991
_diffrn_measured_fraction_theta_max 0.991
_diffrn_measurement_device_type 'Bruker SMART APEXII CCD area-detector'
_diffrn_measurement_method 'CCD area detector'
_diffrn_radiation_monochromator graphite
_diffrn_radiation_source 'fine-focus sealed tube'
_diffrn_radiation_type MoK\a
_diffrn_radiation_wavelength 0.71073
_diffrn_reflns_av_R_equivalents 0.0306
_diffrn_reflns_av_sigmaI/netI 0.0219
_diffrn_reflns_limit_h_max 13
_diffrn_reflns_limit_h_min -13
_diffrn_reflns_limit_k_max 20
_diffrn_reflns_limit_k_min -20
_diffrn_reflns_limit_l_max 14
_diffrn_reflns_limit_l_min -11
_diffrn_reflns_number 18809
_diffrn_reflns_theta_full 27.55
_diffrn_reflns_theta_max 27.55
_diffrn_reflns_theta_min 2.31
_exptl_absorpt_coefficient_mu 0.340
_exptl_absorpt_correction_T_max 0.7456
_exptl_absorpt_correction_T_min 0.6580
_exptl_absorpt_correction_type multi-scan
_exptl_absorpt_process_details '(SADABS; Bruker 2007)'
_exptl_crystal_colour colorless
_exptl_crystal_density_diffrn 1.444
_exptl_crystal_density_method 'not measured'
_exptl_crystal_description block
_exptl_crystal_F_000 768
_exptl_crystal_size_max 0.30
_exptl_crystal_size_mid 0.30
_exptl_crystal_size_min 0.20
_refine_diff_density_max 0.224
_refine_diff_density_min -0.196
_refine_ls_extinction_method none
_refine_ls_goodness_of_fit_ref 1.040
_refine_ls_hydrogen_treatment constr
_refine_ls_matrix_type full
_refine_ls_number_parameters 217
_refine_ls_number_reflns 3861
_refine_ls_number_restraints 0
_refine_ls_restrained_S_all 1.040
_refine_ls_R_factor_all 0.0473
_refine_ls_R_factor_gt 0.0348
_refine_ls_shift/su_max 0.001
_refine_ls_shift/su_mean 0.000
_refine_ls_structure_factor_coef Fsqd
_refine_ls_weighting_details 'calc w=1/[\s^2^(Fo^2^)+(0.0506P)^2^+0.3797P] P=(Fo^2^+2Fc^2^)/3'
_refine_ls_weighting_scheme calc
_refine_ls_wR_factor_gt 0.0907
_refine_ls_wR_factor_ref 0.0996
_reflns_number_gt 3058
_reflns_number_total 3861
_reflns_threshold_expression I>2sigma(I)
_cod_data_source_file zl2432.cif
_cod_data_source_block I
_cod_original_sg_symbol_H-M 'P 21/n'
_cod_database_code 2233341
_cod_database_fobs_code 2233341

loop_
_symmetry_equiv_pos_as_xyz
'x, y, z'
'-x+1/2, y+1/2, -z+1/2'
'-x, -y, -z'
'x-1/2, -y-1/2, z-1/2'

loop_
_atom_site_type_symbol
_atom_site_label
_atom_site_fract_x
_atom_site_fract_y
_atom_site_fract_z
_atom_site_U_iso_or_equiv
_atom_site_adp_type
_atom_site_calc_flag
_atom_site_refinement_flags
_atom_site_occupancy
_atom_site_symmetry_multiplicity
S S1 0.91389(4) 0.66656(2) 0.57656(4) 0.04717(13) Uani d . 1 1
S S2 0.69048(4) 0.53592(2) 0.54985(5) 0.04795(14) Uani d . 1 1
N N1 1.04768(13) 0.40980(8) 0.72003(13) 0.0436(3) Uani d . 1 1
N N2 0.64449(12) 0.69676(7) 0.54089(14) 0.0423(3) Uani d . 1 1
N N3 0.42553(14) 0.81754(8) 0.50085(14) 0.0466(3) Uani d . 1 1
O O1 1.22167(14) 0.21917(7) 0.75006(15) 0.0677(4) Uani d . 1 1
O O2 0.93355(12) 0.28341(8) 0.68042(13) 0.0580(3) Uani d . 1 1
F F1 1.60973(12) 0.46870(8) 0.86069(15) 0.0840(4) Uani d . 1 1
C C1 1.24078(19) 0.51646(9) 0.77343(17) 0.0477(4) Uani d . 1 1
H H1A 1.1821 0.5626 0.7618 0.057 Uiso calc R 1 1
C C2 1.3845(2) 0.52580(10) 0.80939(19) 0.0554(4) Uani d . 1 1
H H2A 1.4233 0.5790 0.8224 0.066 Uiso calc R 1 1
C C3 1.46982(18) 0.45705(11) 0.82584(19) 0.0555(5) Uani d . 1 1
C C4 1.41990(17) 0.37630(10) 0.80778(18) 0.0502(4) Uani d . 1 1
H H4A 1.4793 0.3305 0.8192 0.060 Uiso calc R 1 1
C C5 1.27711(16) 0.36716(9) 0.77186(16) 0.0419(4) Uani d . 1 1
C C6 1.19005(16) 0.29208(9) 0.74546(17) 0.0465(4) Uani d . 1 1
C C7 1.03847(16) 0.32457(10) 0.70982(17) 0.0449(4) Uani d . 1 1
C C8 1.18809(15) 0.43610(9) 0.75556(15) 0.0397(3) Uani d . 1 1
C C9 0.92604(17) 0.46265(11) 0.70586(17) 0.0488(4) Uani d . 1 1
H H9A 0.9553 0.5161 0.7465 0.059 Uiso calc R 1 1
H H9B 0.8643 0.4365 0.7483 0.059 Uiso calc R 1 1
C C10 0.84770(16) 0.47709(10) 0.56780(17) 0.0446(4) Uani d . 1 1
H H10A 0.8247 0.4235 0.5257 0.054 Uiso calc R 1 1
H H10B 0.9073 0.5069 0.5269 0.054 Uiso calc R 1 1
C C11 0.74743(15) 0.64129(9) 0.55535(15) 0.0368(3) Uani d . 1 1
C C12 0.50387(16) 0.67350(10) 0.5460(2) 0.0531(5) Uani d . 1 1
H H12A 0.5005 0.6763 0.6331 0.064 Uiso calc R 1 1
H H12B 0.4842 0.6164 0.5168 0.064 Uiso calc R 1 1
C C13 0.39430(17) 0.73083(11) 0.4648(2) 0.0545(4) Uani d . 1 1
H H13A 0.3903 0.7235 0.3763 0.065 Uiso calc R 1 1
H H13B 0.3040 0.7163 0.4745 0.065 Uiso calc R 1 1
C C14 0.55667(18) 0.83880(10) 0.47625(18) 0.0507(4) Uani d . 1 1
H H14A 0.5765 0.8976 0.4946 0.061 Uiso calc R 1 1
H H14B 0.5482 0.8297 0.3872 0.061 Uiso calc R 1 1
C C15 0.67565(16) 0.78703(9) 0.55582(18) 0.0470(4) Uani d . 1 1
H H15A 0.7590 0.7989 0.5309 0.056 Uiso calc R 1 1
H H15B 0.6935 0.8024 0.6443 0.056 Uiso calc R 1 1
C C16 0.3137(2) 0.87270(12) 0.4299(2) 0.0615(5) Uani d . 1 1
H H16A 0.2276 0.8563 0.4449 0.092 Uiso calc R 1 1
H H16B 0.3051 0.8686 0.3410 0.092 Uiso calc R 1 1
H H16C 0.3350 0.9294 0.4575 0.092 Uiso calc R 1 1

loop_
_atom_site_aniso_label
_atom_site_aniso_U_11
_atom_site_aniso_U_22
_atom_site_aniso_U_33
_atom_site_aniso_U_12
_atom_site_aniso_U_13
_atom_site_aniso_U_23
S1 0.03141(19) 0.0426(2) 0.0657(3) -0.00238(15) 0.01100(18) -0.00061(18)
S2 0.03104(19) 0.03047(19) 0.0770(3) 0.00221(13) 0.00697(18) 0.00188(17)
N1 0.0375(6) 0.0350(6) 0.0536(9) 0.0071(5) 0.0055(6) 0.0042(6)
N2 0.0310(6) 0.0303(6) 0.0618(9) 0.0001(5) 0.0072(6) -0.0043(6)
N3 0.0431(7) 0.0370(7) 0.0530(9) 0.0105(5) 0.0030(6) -0.0005(6)
O1 0.0549(7) 0.0274(6) 0.1107(12) 0.0032(5) 0.0075(7) -0.0003(6)
O2 0.0407(6) 0.0551(7) 0.0713(9) -0.0104(5) 0.0047(6) 0.0008(6)
F1 0.0452(6) 0.0693(8) 0.1238(12) -0.0187(5) 0.0025(7) 0.0018(7)
C1 0.0571(9) 0.0290(7) 0.0549(10) 0.0053(7) 0.0127(8) 0.0033(7)
C2 0.0618(11) 0.0337(8) 0.0655(12) -0.0110(7) 0.0102(9) -0.0015(7)
C3 0.0416(9) 0.0483(9) 0.0680(12) -0.0110(7) 0.0019(8) 0.0006(8)
C4 0.0386(8) 0.0371(8) 0.0670(12) 0.0029(6) 0.0026(8) 0.0035(7)
C5 0.0388(8) 0.0278(7) 0.0531(10) 0.0014(6) 0.0039(7) 0.0020(6)
C6 0.0402(8) 0.0306(7) 0.0621(11) 0.0000(6) 0.0041(7) 0.0013(7)
C7 0.0378(8) 0.0399(8) 0.0516(10) -0.0002(6) 0.0042(7) 0.0028(7)
C8 0.0403(7) 0.0315(7) 0.0434(9) 0.0046(6) 0.0058(7) 0.0038(6)
C9 0.0428(8) 0.0481(9) 0.0556(11) 0.0139(7) 0.0144(8) 0.0060(7)
C10 0.0357(7) 0.0366(7) 0.0582(10) 0.0080(6) 0.0083(7) -0.0004(7)
C11 0.0326(7) 0.0332(7) 0.0411(8) 0.0000(5) 0.0047(6) -0.0016(6)
C12 0.0321(7) 0.0320(7) 0.0921(14) 0.0004(6) 0.0130(8) -0.0041(8)
C13 0.0341(8) 0.0466(9) 0.0742(12) 0.0037(7) 0.0014(8) -0.0134(8)
C14 0.0519(9) 0.0373(8) 0.0588(11) 0.0038(7) 0.0092(8) 0.0006(7)
C15 0.0410(8) 0.0300(7) 0.0660(11) -0.0022(6) 0.0090(8) -0.0053(7)
C16 0.0582(11) 0.0553(11) 0.0632(12) 0.0224(9) 0.0050(9) 0.0085(9)

loop_
_atom_type_symbol
_atom_type_description
_atom_type_scat_dispersion_real
_atom_type_scat_dispersion_imag
_atom_type_scat_source
C C 0.0033 0.0016 'International Tables Vol C Tables 4.2.6.8 and 6.1.1.4'
H H 0.0000 0.0000 'International Tables Vol C Tables 4.2.6.8 and 6.1.1.4'
N N 0.0061 0.0033 'International Tables Vol C Tables 4.2.6.8 and 6.1.1.4'
O O 0.0106 0.0060 'International Tables Vol C Tables 4.2.6.8 and 6.1.1.4'
F F 0.0171 0.0103 'International Tables Vol C Tables 4.2.6.8 and 6.1.1.4'
S S 0.1246 0.1234 'International Tables Vol C Tables 4.2.6.8 and 6.1.1.4'

loop_
_geom_angle_atom_site_label_1
_geom_angle_atom_site_label_2
_geom_angle_atom_site_label_3
_geom_angle
C11 S2 C10 103.29(7)
C7 N1 C8 110.95(12)
C7 N1 C9 122.35(14)
C8 N1 C9 126.50(13)
C11 N2 C12 122.86(13)
C11 N2 C15 120.31(13)
C12 N2 C15 114.61(12)
C13 N3 C14 107.92(13)
C13 N3 C16 110.97(14)
C14 N3 C16 110.77(14)
C8 C1 C2 117.62(14)
C8 C1 H1A 121.2
C2 C1 H1A 121.2
C3 C2 C1 120.51(15)
C3 C2 H2A 119.7
C1 C2 H2A 119.7
F1 C3 C2 118.80(16)
F1 C3 C4 118.20(16)
C2 C3 C4 123.00(16)
C3 C4 C5 116.40(15)
C3 C4 H4A 121.8
C5 C4 H4A 121.8
C4 C5 C8 121.70(14)
C4 C5 C6 130.89(14)
C8 C5 C6 107.41(13)
O1 C6 C5 130.57(15)
O1 C6 C7 124.27(15)
C5 C6 C7 105.15(12)
O2 C7 N1 126.86(15)
O2 C7 C6 127.14(15)
N1 C7 C6 106.00(13)
C1 C8 C5 120.76(14)
C1 C8 N1 128.76(14)
C5 C8 N1 110.48(13)
N1 C9 C10 111.95(14)
N1 C9 H9A 109.2
C10 C9 H9A 109.2
N1 C9 H9B 109.2
C10 C9 H9B 109.2
H9A C9 H9B 107.9
C9 C10 S2 112.11(11)
C9 C10 H10A 109.2
S2 C10 H10A 109.2
C9 C10 H10B 109.2
S2 C10 H10B 109.2
H10A C10 H10B 107.9
N2 C11 S1 124.34(11)
N2 C11 S2 113.37(11)
S1 C11 S2 122.29(8)
N2 C12 C13 111.44(14)
N2 C12 H12A 109.3
C13 C12 H12A 109.3
N2 C12 H12B 109.3
C13 C12 H12B 109.3
H12A C12 H12B 108.0
N3 C13 C12 110.78(14)
N3 C13 H13A 109.5
C12 C13 H13A 109.5
N3 C13 H13B 109.5
C12 C13 H13B 109.5
H13A C13 H13B 108.1
N3 C14 C15 111.70(14)
N3 C14 H14A 109.3
C15 C14 H14A 109.3
N3 C14 H14B 109.3
C15 C14 H14B 109.3
H14A C14 H14B 107.9
N2 C15 C14 111.42(13)
N2 C15 H15A 109.3
C14 C15 H15A 109.3
N2 C15 H15B 109.3
C14 C15 H15B 109.3
H15A C15 H15B 108.0
N3 C16 H16A 109.5
N3 C16 H16B 109.5
H16A C16 H16B 109.5
N3 C16 H16C 109.5
H16A C16 H16C 109.5
H16B C16 H16C 109.5

loop_
_geom_bond_atom_site_label_1
_geom_bond_atom_site_label_2
_geom_bond_distance
S1 C11 1.6673(15)
S2 C11 1.7747(15)
S2 C10 1.7973(15)
N1 C7 1.369(2)
N1 C8 1.413(2)
N1 C9 1.4550(19)
N2 C11 1.3353(19)
N2 C12 1.4746(19)
N2 C15 1.4763(19)
N3 C13 1.452(2)
N3 C14 1.457(2)
N3 C16 1.464(2)
O1 C6 1.2056(18)
O2 C7 1.2039(19)
F1 C3 1.357(2)
C1 C8 1.382(2)
C1 C2 1.389(3)
C1 H1A 0.9300
C2 C3 1.373(3)
C2 H2A 0.9300
C3 C4 1.379(2)
C4 C5 1.379(2)
C4 H4A 0.9300
C5 C8 1.397(2)
C5 C6 1.464(2)
C6 C7 1.547(2)
C9 C10 1.514(2)
C9 H9A 0.9700
C9 H9B 0.9700
C10 H10A 0.9700
C10 H10B 0.9700
C12 C13 1.511(2)
C12 H12A 0.9700
C12 H12B 0.9700
C13 H13A 0.9700
C13 H13B 0.9700
C14 C15 1.509(2)
C14 H14A 0.9700
C14 H14B 0.9700
C15 H15A 0.9700
C15 H15B 0.9700
C16 H16A 0.9600
C16 H16B 0.9600
C16 H16C 0.9600

loop_
_geom_hbond_atom_site_label_D
_geom_hbond_atom_site_label_H
_geom_hbond_atom_site_label_A
_geom_hbond_site_symmetry_A
_geom_hbond_distance_DH
_geom_hbond_distance_HA
_geom_hbond_distance_DA
_geom_hbond_angle_DHA
_geom_hbond_publ_flag
C13 H13B O2 3_666 0.97 2.50 3.225(2) 131 y
C12 H12A O2 2_656 0.97 2.61 3.385(2) 137 y
C15 H15B O2 2_656 0.97 2.62 3.383(2) 136 y
C1 H1A O1 2_756 0.93 2.70 3.282(3) 121 y
C2 H2A O1 2_756 0.93 2.67 3.275(2) 124 y
C12 H12B S2 3_666 0.97 2.97 3.866(3) 155 y
C11 S1 Cg1 2_766 1.6673(15) 3.403(2) 3.695(3) 86.43(6) ?

loop_
_geom_torsion_atom_site_label_1
_geom_torsion_atom_site_label_2
_geom_torsion_atom_site_label_3
_geom_torsion_atom_site_label_4
_geom_torsion
C8 C1 C2 C3 0.2(3)
C1 C2 C3 F1 179.83(18)
C1 C2 C3 C4 0.3(3)
F1 C3 C4 C5 -179.72(18)
C2 C3 C4 C5 -0.1(3)
C3 C4 C5 C8 -0.4(3)
C3 C4 C5 C6 -179.75(19)
C4 C5 C6 O1 1.0(4)
C8 C5 C6 O1 -178.4(2)
C4 C5 C6 C7 -179.90(19)
C8 C5 C6 C7 0.70(19)
C8 N1 C7 O2 -179.46(18)
C9 N1 C7 O2 5.4(3)
C8 N1 C7 C6 1.28(18)
C9 N1 C7 C6 -173.87(15)
O1 C6 C7 O2 -1.3(3)
C5 C6 C7 O2 179.54(18)
O1 C6 C7 N1 177.94(19)
C5 C6 C7 N1 -1.21(18)
C2 C1 C8 C5 -0.7(3)
C2 C1 C8 N1 179.63(17)
C4 C5 C8 C1 0.9(3)
C6 C5 C8 C1 -179.65(16)
C4 C5 C8 N1 -179.43(16)
C6 C5 C8 N1 0.04(19)
C7 N1 C8 C1 178.77(17)
C9 N1 C8 C1 -6.3(3)
C7 N1 C8 C5 -0.9(2)
C9 N1 C8 C5 174.01(15)
C7 N1 C9 C10 -80.2(2)
C8 N1 C9 C10 105.47(19)
N1 C9 C10 S2 175.74(11)
C11 S2 C10 C9 87.13(13)
C12 N2 C11 S1 -168.35(14)
C15 N2 C11 S1 -6.2(2)
C12 N2 C11 S2 11.7(2)
C15 N2 C11 S2 173.86(12)
C10 S2 C11 N2 178.69(12)
C10 S2 C11 S1 -1.28(13)
C11 N2 C12 C13 -150.62(16)
C15 N2 C12 C13 46.3(2)
C14 N3 C13 C12 63.3(2)
C16 N3 C13 C12 -175.16(16)
N2 C12 C13 N3 -55.4(2)
C13 N3 C14 C15 -62.61(18)
C16 N3 C14 C15 175.73(14)
C11 N2 C15 C14 151.30(15)
C12 N2 C15 C14 -45.1(2)
N3 C14 C15 N2 53.36(19)

loop_
_cod_related_entry_id
_cod_related_entry_database
_cod_related_entry_code
1 ChemSpider 30657376
